data_7157568
loop_
_publ_author_name
'Deng, Jiajie'
'Wu, Xueting'
'Guo, Guiling'
'Zhao, Xiaohu'
'Yu, Zhipeng'

_publ_section_title
;
 Photoisomerization-enhanced 1,3-dipolar cycloaddition of carbon-bridged
 octocyclic azobenzene with photo-released nitrile imine for peptide
 stapling and imaging in live cells.
;
_journal_issue 29
_journal_name_full 'Organic &amp; biomolecular chemistry'
_journal_page_first 5602
_journal_page_last 5607
_journal_paper_doi 10.1039/d0ob01027h
_journal_volume 18
_journal_year 2020
_chemical_formula_moiety 'C31 H21 F3 N6 O'
_chemical_formula_sum 'C31 H21 F3 N6 O'
_chemical_formula_weight 550.54
_space_group_crystal_system monoclinic
_space_group_IT_number 14
_space_group_name_Hall '-P 2ybc'
_space_group_name_H-M_alt 'P 1 21/c 1'
_atom_sites_solution_hydrogens geom
_atom_sites_solution_primary direct
_audit_creation_date 2018-04-27
_audit_creation_method
;
Olex2 1.2
(compiled 2017.08.10 svn.r3458 for OlexSys, GUI svn.r5381)
;
_audit_update_record
;
2020-03-23 deposited with the CCDC.	2020-06-29 downloaded from the CCDC.
;
_cell_angle_alpha 90
_cell_angle_beta 109.5263(19)
_cell_angle_gamma 90
_cell_formula_units_Z 8
_cell_length_a 16.8293(3)
_cell_length_b 16.2265(2)
_cell_length_c 20.2270(3)
_cell_measurement_reflns_used 11672
_cell_measurement_temperature 141.3(2)
_cell_measurement_theta_max 72.3820
_cell_measurement_theta_min 4.0220
_cell_volume 5205.93(15)
_computing_cell_refinement
;
CrysAlisPro, Agilent Technologies,
Version 1.171.37.35 (release 13-08-2014 CrysAlis171 .NET)
(compiled Aug 13 2014,18:06:01)
;
_computing_data_collection
;
CrysAlisPro, Agilent Technologies,
Version 1.171.37.35 (release 13-08-2014 CrysAlis171 .NET)
(compiled Aug 13 2014,18:06:01)
;
_computing_data_reduction
;
CrysAlisPro, Agilent Technologies,
Version 1.171.37.35 (release 13-08-2014 CrysAlis171 .NET)
(compiled Aug 13 2014,18:06:01)
;
_computing_molecular_graphics 'Olex2 (Dolomanov et al., 2009)'
_computing_publication_material 'Olex2 (Dolomanov et al., 2009)'
_computing_structure_refinement 'ShelXL (Sheldrick, 2015)'
_computing_structure_solution 'ShelXT (Sheldrick, 2015)'
_diffrn_ambient_environment N~2~
_diffrn_ambient_temperature 141.3(2)
_diffrn_detector 'CCD plate'
_diffrn_detector_area_resol_mean 15.9595
_diffrn_detector_type EosS2
_diffrn_measured_fraction_theta_full 0.999
_diffrn_measured_fraction_theta_max 0.982
_diffrn_measurement_details
;
#__ type_ start__ end____ width___ exp.time_
  1 omega   23.00   90.00   1.0000    1.3800
omega____ theta____ kappa____ phi______ frames
    -       36.2921 -125.0000   60.0000 67

#__ type_ start__ end____ width___ exp.time_
  2 omega   20.00  104.00   1.0000    1.3800
omega____ theta____ kappa____ phi______ frames
    -       36.2921   57.0000 -120.0000 84

#__ type_ start__ end____ width___ exp.time_
  3 omega   23.00   90.00   1.0000    1.3800
omega____ theta____ kappa____ phi______ frames
    -       36.2921 -125.0000  -60.0000 67

#__ type_ start__ end____ width___ exp.time_
  4 omega  -31.00   53.00   1.0000    1.3800
omega____ theta____ kappa____ phi______ frames
    -       36.2921  -57.0000 -120.0000 84

#__ type_ start__ end____ width___ exp.time_
  5 omega  -31.00   63.00   1.0000    1.3800
omega____ theta____ kappa____ phi______ frames
    -       36.2921  -77.0000  120.0000 94

#__ type_ start__ end____ width___ exp.time_
  6 omega   20.00  104.00   1.0000    1.3800
omega____ theta____ kappa____ phi______ frames
    -       36.2921   57.0000   90.0000 84

#__ type_ start__ end____ width___ exp.time_
  7 omega    1.00   75.00   1.0000    1.3800
omega____ theta____ kappa____ phi______ frames
    -       36.2921  -99.0000 -150.0000 74

#__ type_ start__ end____ width___ exp.time_
  8 omega  100.00  178.00   1.0000    5.5200
omega____ theta____ kappa____ phi______ frames
    -      108.0000  111.0000 -120.0000 78

#__ type_ start__ end____ width___ exp.time_
  9 omega   38.00   91.00   1.0000    5.5200
omega____ theta____ kappa____ phi______ frames
    -      108.0000  -30.0000 -180.0000 53

#__ type_ start__ end____ width___ exp.time_
 10 omega   39.00  109.00   1.0000    5.5200
omega____ theta____ kappa____ phi______ frames
    -      108.0000  -94.0000    0.0000 70

#__ type_ start__ end____ width___ exp.time_
 11 omega   38.00   91.00   1.0000    5.5200
omega____ theta____ kappa____ phi______ frames
    -      108.0000  -30.0000  150.0000 53

#__ type_ start__ end____ width___ exp.time_
 12 omega   39.00  109.00   1.0000    5.5200
omega____ theta____ kappa____ phi______ frames
    -      108.0000  -94.0000  -60.0000 70

#__ type_ start__ end____ width___ exp.time_
 13 omega   39.00  109.00   1.0000    5.5200
omega____ theta____ kappa____ phi______ frames
    -      108.0000  -94.0000   60.0000 70

#__ type_ start__ end____ width___ exp.time_
 14 omega   81.00  176.00   1.0000    5.5200
omega____ theta____ kappa____ phi______ frames
    -      108.0000   77.0000   60.0000 95

#__ type_ start__ end____ width___ exp.time_
 15 omega   40.00   87.00   1.0000    5.5200
omega____ theta____ kappa____ phi______ frames
    -      108.0000  -94.0000 -120.0000 47

#__ type_ start__ end____ width___ exp.time_
 16 omega   44.00   70.00   1.0000    5.5200
omega____ theta____ kappa____ phi______ frames
    -      108.0000  -30.0000  120.0000 26

#__ type_ start__ end____ width___ exp.time_
 17 omega   65.00   91.00   1.0000    5.5200
omega____ theta____ kappa____ phi______ frames
    -      108.0000  -30.0000 -120.0000 26

#__ type_ start__ end____ width___ exp.time_
 18 omega  100.00  178.00   1.0000    5.5200
omega____ theta____ kappa____ phi______ frames
    -      108.0000  111.0000  -60.0000 78
;
_diffrn_measurement_device 'four-circle diffractometer'
_diffrn_measurement_device_type 'New Gemini, Dual, Cu at zero, EosS2'
_diffrn_measurement_method '\w scans'
_diffrn_orient_matrix_UB_11 0.0330036000
_diffrn_orient_matrix_UB_12 0.0880145000
_diffrn_orient_matrix_UB_13 0.0214758000
_diffrn_orient_matrix_UB_21 -0.0910866000
_diffrn_orient_matrix_UB_22 0.0328519000
_diffrn_orient_matrix_UB_23 -0.0262727000
_diffrn_orient_matrix_UB_31 -0.0065140000
_diffrn_orient_matrix_UB_32 -0.0139491000
_diffrn_orient_matrix_UB_33 0.0733401000
_diffrn_radiation_monochromator graphite
_diffrn_radiation_probe x-ray
_diffrn_radiation_type CuK\a
_diffrn_radiation_wavelength 1.54184
_diffrn_reflns_av_R_equivalents 0.0309
_diffrn_reflns_av_unetI/netI 0.0288
_diffrn_reflns_Laue_measured_fraction_full 0.999
_diffrn_reflns_Laue_measured_fraction_max 0.982
_diffrn_reflns_limit_h_max 19
_diffrn_reflns_limit_h_min -20
_diffrn_reflns_limit_k_max 16
_diffrn_reflns_limit_k_min -19
_diffrn_reflns_limit_l_max 24
_diffrn_reflns_limit_l_min -19
_diffrn_reflns_number 28959
_diffrn_reflns_point_group_measured_fraction_full 0.999
_diffrn_reflns_point_group_measured_fraction_max 0.982
_diffrn_reflns_theta_full 67.684
_diffrn_reflns_theta_max 72.669
_diffrn_reflns_theta_min 4.639
_diffrn_source 'Enhance (Cu) X-ray Source'
_exptl_absorpt_coefficient_mu 0.866
_exptl_absorpt_correction_T_max 1.00000
_exptl_absorpt_correction_T_min 0.70834
_exptl_absorpt_correction_type multi-scan
_exptl_absorpt_process_details
;
CrysAlisPro, Agilent Technologies,
Version 1.171.37.35 (release 13-08-2014 CrysAlis171 .NET)
(compiled Aug 13 2014,18:06:01)
Empirical absorption correction using spherical harmonics,
 implemented in SCALE3 ABSPACK scaling algorithm.
;
_exptl_crystal_colour 'clear reddish red'
_exptl_crystal_colour_lustre clear
_exptl_crystal_colour_modifier reddish
_exptl_crystal_colour_primary red
_exptl_crystal_density_diffrn 1.405
_exptl_crystal_description block
_exptl_crystal_F_000 2272
_exptl_crystal_size_max 0.5
_exptl_crystal_size_mid 0.4
_exptl_crystal_size_min 0.4
_refine_diff_density_max 0.876
_refine_diff_density_min -0.675
_refine_diff_density_rms 0.066
_refine_ls_extinction_method none
_refine_ls_goodness_of_fit_ref 1.024
_refine_ls_hydrogen_treatment constr
_refine_ls_matrix_type full
_refine_ls_number_parameters 741
_refine_ls_number_reflns 10167
_refine_ls_number_restraints 0
_refine_ls_restrained_S_all 1.024
_refine_ls_R_factor_all 0.0706
_refine_ls_R_factor_gt 0.0632
_refine_ls_shift/su_max 0.000
_refine_ls_shift/su_mean 0.000
_refine_ls_structure_factor_coef Fsqd
_refine_ls_weighting_details 'w=1/[\s^2^(Fo^2^)+(0.1163P)^2^+2.6658P] where P=(Fo^2^+2Fc^2^)/3'
_refine_ls_weighting_scheme calc
_refine_ls_wR_factor_gt 0.1728
_refine_ls_wR_factor_ref 0.1825
_reflns_Friedel_coverage 0.000
_reflns_number_gt 8733
_reflns_number_total 10167
_reflns_threshold_expression 'I > 2\s(I)'
_cod_data_source_file d0ob01027h2.cif
_cod_data_source_block yzp-c-31-142k
_cod_depositor_comments 'Adding full bibliography for 7157568--7157569.cif.'
_cod_original_cell_volume 5205.90(16)
_cod_database_code 7157568
_shelx_shelxl_version_number 2014/7
_shelx_space_group_comment
;
The symmetry employed for this shelxl refinement is uniquely defined
by the following loop, which should always be used as a source of
symmetry information in preference to the above space-group names.
They are only intended as comments.
;
_reflns_odcompleteness_completeness 99.90
_reflns_odcompleteness_iscentric 1
_reflns_odcompleteness_theta 66.97
_olex2_refinement_description
;
1. Fixed Uiso
 At 1.2 times of:
  All C(H) groups, All C(H,H) groups
 At 1.5 times of:
  All C(H,H,H) groups
2.a Secondary CH2 refined with riding coordinates:
 C00Y(H00A,H00B), C01E(H01A,H01B), C022(H02D,H02E), C023(H02F,H02G)
2.b Aromatic/amide H refined with riding coordinates:
 C00R(H00R), C00V(H00V), C00X(H00X), C00Z(H00Z), C010(H010), C012(H012),
 C015(H015), C016(H016), C017(H017), C018(H018), C01A(H01C), C01D(H01D),
 C01F(H01F), C01I(H01I), C01J(H01J), C01O(H01O), C01P(H01P), C01R(H01R),
 C01S(H01S), C01T(H01T), C01U(H01U), C01W(H01W), C01X(H01X), C01Z(H01Z),
 C020(H020), C026(H026), C027(H027), C028(H028)
2.c Idealised Me refined as rotating group:
 C024(H02A,H02B,H02C), C02A(H02H,H02I,H02J)
;
_olex2_submission_special_instructions 'No special instructions were received'

loop_
_space_group_symop_operation_xyz
'x, y, z'
'-x, y+1/2, -z+1/2'
'-x, -y, -z'
'x, -y-1/2, z-1/2'

loop_
_atom_site_label
_atom_site_type_symbol
_atom_site_fract_x
_atom_site_fract_y
_atom_site_fract_z
_atom_site_U_iso_or_equiv
_atom_site_adp_type
_atom_site_occupancy
_atom_site_site_symmetry_order
_atom_site_calc_flag
_atom_site_refinement_flags_posn
_atom_site_refinement_flags_adp
_atom_site_refinement_flags_occupancy
_atom_site_disorder_assembly
_atom_site_disorder_group
F001 F 0.50518(11) 0.28213(9) 0.84987(9) 0.0528(4) Uani 1 1 d . . . . .
F002 F 0.58379(11) 0.36943(11) 0.82149(10) 0.0595(5) Uani 1 1 d . . . . .
O003 O -0.18818(10) 0.56117(11) 0.77351(9) 0.0398(4) Uani 1 1 d . . . . .
O004 O 0.96899(12) 0.61401(12) 0.28240(10) 0.0464(4) Uani 1 1 d . . . . .
N005 N 0.75229(11) 0.70501(10) 0.42589(9) 0.0282(4) Uani 1 1 d . . . . .
N006 N 0.13153(10) 0.62087(10) 0.76005(8) 0.0264(3) Uani 1 1 d . . . . .
N007 N 0.74712(11) 0.64961(11) 0.47249(9) 0.0296(4) Uani 1 1 d . . . . .
N008 N 0.19226(10) 0.57725(11) 0.80371(9) 0.0287(4) Uani 1 1 d . . . . .
N009 N 0.13188(11) 0.67263(11) 0.71083(9) 0.0292(4) Uani 1 1 d . . . . .
N00A N 0.30331(10) 0.67755(11) 0.83568(9) 0.0293(4) Uani 1 1 d . . . . .
F00B F 0.48060(15) 0.31292(14) 0.74201(9) 0.0827(7) Uani 1 1 d . . . . .
F00C F 0.47884(12) 0.56938(15) 0.68079(12) 0.0832(7) Uani 1 1 d . . . . .
N00D N 0.79282(12) 0.73781(11) 0.57262(9) 0.0336(4) Uani 1 1 d . . . . .
N00E N 0.71952(12) 0.77793(11) 0.41444(9) 0.0313(4) Uani 1 1 d . . . . .
F00F F 0.57741(13) 0.48858(15) 0.72625(12) 0.0878(8) Uani 1 1 d . . . . .
N00G N 1.13057(13) 0.90216(13) 0.51121(10) 0.0401(4) Uani 1 1 d . . . . .
N00H N 0.38734(13) 0.88125(14) 0.51476(12) 0.0453(5) Uani 1 1 d . . . . .
N00I N 0.39063(14) 0.64296(14) 0.51801(11) 0.0427(5) Uani 1 1 d . . . . .
N00J N 0.11053(14) 0.98616(13) 0.94804(11) 0.0432(5) Uani 1 1 d . . . . .
C00K C 0.19650(12) 0.66481(13) 0.68063(10) 0.0274(4) Uani 1 1 d . . . . .
C00L C 0.27542(12) 0.60457(13) 0.81688(10) 0.0274(4) Uani 1 1 d . . . . .
C00M C 0.23121(12) 0.73618(13) 0.66227(10) 0.0279(4) Uani 1 1 d . . . . .
C00N C 0.29826(13) 0.65100(13) 0.59726(10) 0.0298(4) Uani 1 1 d . . . . .
C00O C 0.25283(12) 0.73853(13) 0.85144(10) 0.0287(4) Uani 1 1 d . . . . .
C00P C 0.24659(13) 0.81741(13) 0.82127(10) 0.0293(4) Uani 1 1 d . . . . .
C00Q C 0.04946(12) 0.60702(12) 0.76623(10) 0.0271(4) Uani 1 1 d . . . . .
C00R C 0.28092(13) 0.72807(13) 0.61981(10) 0.0292(4) Uani 1 1 d . . . . .
H00R H 0.3031 0.7750 0.6062 0.035 Uiso 1 1 calc R . . . .
C00S C 0.33489(12) 0.53760(13) 0.81542(10) 0.0284(4) Uani 1 1 d . . . . .
C00T C 0.74512(13) 0.68057(12) 0.53617(10) 0.0289(4) Uani 1 1 d . . . . .
C00U C 0.80268(13) 0.68020(13) 0.38360(11) 0.0301(4) Uani 1 1 d . . . . .
C00V C 0.21456(13) 0.58736(13) 0.65846(11) 0.0310(4) Uani 1 1 d . . . . .
H00V H 0.1924 0.5402 0.6718 0.037 Uiso 1 1 calc R . . . .
C00W C 0.68841(13) 0.63720(13) 0.56709(10) 0.0300(4) Uani 1 1 d . . . . .
C00X C 0.04151(13) 0.59324(13) 0.83125(10) 0.0304(4) Uani 1 1 d . . . . .
H00X H 0.0889 0.5939 0.8715 0.037 Uiso 1 1 calc R . . . .
C00Y C 0.21974(14) 0.82025(13) 0.68895(11) 0.0318(4) Uani 1 1 d . . . . .
H00A H 0.1624 0.8253 0.6892 0.038 Uiso 1 1 calc R . . . .
H00B H 0.2278 0.8616 0.6571 0.038 Uiso 1 1 calc R . . . .
C00Z C 0.20686(13) 0.87898(13) 0.84597(10) 0.0306(4) Uani 1 1 d . . . . .
H00Z H 0.2028 0.9315 0.8267 0.037 Uiso 1 1 calc R . . . .
C010 C 0.21799(13) 0.72345(13) 0.90429(10) 0.0304(4) Uani 1 1 d . . . . .
H010 H 0.2220 0.6711 0.9238 0.036 Uiso 1 1 calc R . . . .
C011 C 0.65420(14) 0.79526(13) 0.44208(10) 0.0307(4) Uani 1 1 d . . . . .
C012 C 0.17788(13) 0.78543(14) 0.92765(10) 0.0320(4) Uani 1 1 d . . . . .
H012 H 0.1543 0.7747 0.9623 0.038 Uiso 1 1 calc R . . . .
C013 C 0.34960(14) 0.64599(14) 0.55323(11) 0.0335(4) Uani 1 1 d . . . . .
C014 C 0.51752(14) 0.83551(14) 0.48309(11) 0.0320(4) Uani 1 1 d . . . . .
C015 C 0.26476(13) 0.58010(13) 0.61717(11) 0.0324(4) Uani 1 1 d . . . . .
H015 H 0.2763 0.5284 0.6026 0.039 Uiso 1 1 calc R . . . .
C016 C 0.42064(13) 0.55437(14) 0.83208(11) 0.0328(4) Uani 1 1 d . . . . .
H016 H 0.4405 0.6077 0.8442 0.039 Uiso 1 1 calc R . . . .
C017 C -0.03761(14) 0.57840(13) 0.83589(11) 0.0322(4) Uani 1 1 d . . . . .
H017 H -0.0437 0.5700 0.8794 0.039 Uiso 1 1 calc R . . . .
C018 C -0.02040(13) 0.60482(13) 0.70554(11) 0.0315(4) Uani 1 1 d . . . . .
H018 H -0.0142 0.6137 0.6621 0.038 Uiso 1 1 calc R . . . .
C019 C 0.85887(14) 0.77158(14) 0.55380(10) 0.0332(4) Uani 1 1 d . . . . .
C01A C 0.51683(14) 0.76129(14) 0.44810(11) 0.0328(4) Uani 1 1 d . . . . .
H01C H 0.4710 0.7258 0.4384 0.039 Uiso 1 1 calc R . . . .
C01B C 1.00004(13) 0.83809(14) 0.53170(10) 0.0327(4) Uani 1 1 d . . . . .
C01C C -0.10777(13) 0.57617(13) 0.77529(11) 0.0309(4) Uani 1 1 d . . . . .
C01D C 0.58511(14) 0.74155(13) 0.42824(11) 0.0326(4) Uani 1 1 d . . . . .
H01D H 0.5855 0.6919 0.4053 0.039 Uiso 1 1 calc R . . . .
C01E C 0.28194(14) 0.83759(13) 0.76401(11) 0.0320(4) Uani 1 1 d . . . . .
H01A H 0.3328 0.8055 0.7713 0.038 Uiso 1 1 calc R . . . .
H01B H 0.2975 0.8954 0.7674 0.038 Uiso 1 1 calc R . . . .
C01F C 0.93713(14) 0.88932(14) 0.53873(11) 0.0349(5) Uani 1 1 d . . . . .
H01F H 0.9425 0.9461 0.5354 0.042 Uiso 1 1 calc R . . . .
C01G C 0.17280(13) 0.86435(14) 0.89903(11) 0.0319(4) Uani 1 1 d . . . . .
C01H C 0.13709(14) 0.93177(14) 0.92595(11) 0.0343(5) Uani 1 1 d . . . . .
C01I C 0.85621(14) 0.61258(13) 0.40505(11) 0.0329(4) Uani 1 1 d . . . . .
H01I H 0.8555 0.5812 0.4433 0.040 Uiso 1 1 calc R . . . .
C01J C 0.58529(14) 0.88903(14) 0.49677(11) 0.0337(4) Uani 1 1 d . . . . .
H01J H 0.5845 0.9382 0.5202 0.040 Uiso 1 1 calc R . . . .
C01K C 0.44689(14) 0.41305(14) 0.81157(11) 0.0353(5) Uani 1 1 d . . . . .
C01L C 1.07307(14) 0.87323(14) 0.52062(11) 0.0338(5) Uani 1 1 d . . . . .
C01M C 0.86635(14) 0.85763(14) 0.55054(11) 0.0339(4) Uani 1 1 d . . . . .
C01N C 0.65460(14) 0.87081(13) 0.47624(11) 0.0325(4) Uani 1 1 d . . . . .
C01O C 0.99281(14) 0.75290(14) 0.53627(11) 0.0341(4) Uani 1 1 d . . . . .
H01O H 1.0351 0.7184 0.5323 0.041 Uiso 1 1 calc R . . . .
C01P C -0.09891(13) 0.58947(14) 0.71006(11) 0.0339(4) Uani 1 1 d . . . . .
H01P H -0.1460 0.5880 0.6696 0.041 Uiso 1 1 calc R . . . .
C01Q C 0.44484(14) 0.85988(14) 0.50129(11) 0.0351(5) Uani 1 1 d . . . . .
C01R C 0.92244(14) 0.72019(14) 0.54668(11) 0.0341(4) Uani 1 1 d . . . . .
H01R H 0.9170 0.6633 0.5490 0.041 Uiso 1 1 calc R . . . .
C01S C 0.80261(15) 0.72649(14) 0.32610(11) 0.0351(5) Uani 1 1 d . . . . .
H01S H 0.7660 0.7709 0.3115 0.042 Uiso 1 1 calc R . . . .
C01T C 0.85747(15) 0.70632(14) 0.29027(11) 0.0370(5) Uani 1 1 d . . . . .
H01T H 0.8578 0.7372 0.2516 0.044 Uiso 1 1 calc R . . . .
C01U C 0.47629(14) 0.49233(15) 0.83066(11) 0.0366(5) Uani 1 1 d . . . . .
H01U H 0.5335 0.5038 0.8425 0.044 Uiso 1 1 calc R . . . .
C01V C 0.58449(15) 0.55914(16) 0.62820(13) 0.0400(5) Uani 1 1 d . . . . .
C01W C 0.90985(14) 0.59266(14) 0.36932(12) 0.0360(5) Uani 1 1 d . . . . .
H01W H 0.9452 0.5472 0.3833 0.043 Uiso 1 1 calc R . . . .
C01X C 0.36156(16) 0.39563(15) 0.79561(12) 0.0396(5) Uani 1 1 d . . . . .
H01X H 0.3419 0.3423 0.7834 0.048 Uiso 1 1 calc R . . . .
C01Y C 0.91191(14) 0.63955(14) 0.31257(12) 0.0357(5) Uani 1 1 d . . . . .
C01Z C 0.30583(14) 0.45749(14) 0.79780(12) 0.0357(5) Uani 1 1 d . . . . .
H01Z H 0.2489 0.4455 0.7875 0.043 Uiso 1 1 calc R . . . .
C020 C 0.65346(16) 0.56152(15) 0.54261(13) 0.0400(5) Uani 1 1 d . . . . .
H020 H 0.6649 0.5368 0.5053 0.048 Uiso 1 1 calc R . . . .
F021 F 0.4851(3) 0.4591(2) 0.62798(18) 0.175(2) Uani 1 1 d . . . . .
C022 C 0.80030(15) 0.91459(15) 0.55979(13) 0.0398(5) Uani 1 1 d . . . . .
H02D H 0.8268 0.9665 0.5787 0.048 Uiso 1 1 calc R . . . .
H02E H 0.7781 0.8907 0.5940 0.048 Uiso 1 1 calc R . . . .
C023 C 0.72602(15) 0.93209(14) 0.49156(13) 0.0380(5) Uani 1 1 d . . . . .
H02F H 0.7041 0.9867 0.4948 0.046 Uiso 1 1 calc R . . . .
H02G H 0.7472 0.9324 0.4525 0.046 Uiso 1 1 calc R . . . .
C024 C -0.20132(15) 0.54787(16) 0.83852(13) 0.0405(5) Uani 1 1 d . . . . .
H02A H -0.2604 0.5398 0.8303 0.061 Uiso 1 1 calc GR . . . .
H02B H -0.1819 0.5950 0.8683 0.061 Uiso 1 1 calc GR . . . .
H02C H -0.1706 0.4999 0.8609 0.061 Uiso 1 1 calc GR . . . .
C025 C 0.50452(18) 0.34535(17) 0.80654(13) 0.0459(6) Uani 1 1 d . . . . .
C026 C 0.67110(17) 0.67378(16) 0.62314(13) 0.0422(5) Uani 1 1 d . . . . .
H026 H 0.6946 0.7246 0.6401 0.051 Uiso 1 1 calc R . . . .
C027 C 0.61931(17) 0.63486(17) 0.65343(13) 0.0455(6) Uani 1 1 d . . . . .
H027 H 0.6077 0.6594 0.6908 0.055 Uiso 1 1 calc R . . . .
C028 C 0.60164(17) 0.52222(16) 0.57318(14) 0.0465(6) Uani 1 1 d . . . . .
H028 H 0.5785 0.4711 0.5567 0.056 Uiso 1 1 calc R . . . .
C029 C 0.53151(18) 0.5177(2) 0.66411(15) 0.0535(7) Uani 1 1 d . . . . .
C02A C 0.9845(2) 0.6658(2) 0.23229(15) 0.0601(8) Uani 1 1 d . . . . .
H02H H 0.9326 0.6765 0.1951 0.090 Uiso 1 1 calc GR . . . .
H02I H 1.0234 0.6393 0.2135 0.090 Uiso 1 1 calc GR . . . .
H02J H 1.0083 0.7168 0.2541 0.090 Uiso 1 1 calc GR . . . .

loop_
_atom_site_aniso_label
_atom_site_aniso_U_11
_atom_site_aniso_U_22
_atom_site_aniso_U_33
_atom_site_aniso_U_23
_atom_site_aniso_U_13
_atom_site_aniso_U_12
F001 0.0603(9) 0.0384(8) 0.0618(9) 0.0100(7) 0.0232(7) 0.0127(7)
F002 0.0560(9) 0.0583(10) 0.0777(11) 0.0251(8) 0.0401(9) 0.0267(8)
O003 0.0298(8) 0.0464(10) 0.0445(9) 0.0010(7) 0.0142(6) -0.0027(7)
O004 0.0512(10) 0.0457(10) 0.0525(10) -0.0025(8) 0.0308(8) -0.0021(8)
N005 0.0311(8) 0.0258(8) 0.0286(8) -0.0006(6) 0.0111(7) -0.0025(7)
N006 0.0267(8) 0.0249(8) 0.0264(8) 0.0001(6) 0.0072(6) 0.0002(6)
N007 0.0351(9) 0.0252(8) 0.0304(8) 0.0021(7) 0.0135(7) -0.0004(7)
N008 0.0278(8) 0.0273(8) 0.0294(8) 0.0034(6) 0.0073(6) 0.0014(6)
N009 0.0293(8) 0.0291(9) 0.0292(8) 0.0032(7) 0.0098(7) 0.0000(7)
N00A 0.0260(8) 0.0304(9) 0.0304(8) -0.0007(7) 0.0078(6) 0.0009(7)
F00B 0.1085(16) 0.0880(14) 0.0469(9) -0.0104(9) 0.0197(10) 0.0532(13)
F00C 0.0606(11) 0.1119(17) 0.0962(14) 0.0551(13) 0.0519(11) 0.0365(11)
N00D 0.0386(9) 0.0317(9) 0.0303(8) 0.0003(7) 0.0114(7) -0.0044(7)
N00E 0.0391(9) 0.0252(8) 0.0321(8) 0.0027(7) 0.0150(7) 0.0025(7)
F00F 0.0753(12) 0.1024(16) 0.1079(16) 0.0718(14) 0.0602(12) 0.0396(12)
N00G 0.0383(10) 0.0409(11) 0.0406(10) 0.0008(8) 0.0124(8) -0.0050(8)
N00H 0.0383(10) 0.0464(12) 0.0514(12) -0.0084(9) 0.0155(9) 0.0029(9)
N00I 0.0452(11) 0.0451(12) 0.0439(10) -0.0028(9) 0.0229(9) 0.0000(9)
N00J 0.0482(11) 0.0417(11) 0.0410(10) -0.0099(9) 0.0166(9) 0.0022(9)
C00K 0.0251(9) 0.0303(10) 0.0249(9) -0.0007(7) 0.0056(7) -0.0013(7)
C00L 0.0278(9) 0.0288(10) 0.0256(9) 0.0022(7) 0.0088(7) 0.0004(8)
C00M 0.0282(9) 0.0280(10) 0.0266(9) 0.0003(7) 0.0079(7) 0.0008(8)
C00N 0.0295(10) 0.0329(10) 0.0263(9) -0.0019(8) 0.0084(7) -0.0008(8)
C00O 0.0233(9) 0.0299(10) 0.0303(9) -0.0044(8) 0.0056(7) -0.0018(7)
C00P 0.0272(9) 0.0290(10) 0.0299(9) -0.0033(8) 0.0072(7) -0.0034(8)
C00Q 0.0274(9) 0.0244(9) 0.0297(9) 0.0011(7) 0.0101(8) -0.0004(7)
C00R 0.0293(10) 0.0301(10) 0.0277(9) 0.0000(8) 0.0087(7) -0.0039(8)
C00S 0.0294(10) 0.0304(10) 0.0251(9) 0.0015(7) 0.0086(7) 0.0023(8)
C00T 0.0325(10) 0.0252(9) 0.0297(9) 0.0031(8) 0.0112(8) 0.0037(8)
C00U 0.0341(10) 0.0279(10) 0.0308(10) -0.0049(8) 0.0139(8) -0.0066(8)
C00V 0.0328(10) 0.0283(10) 0.0314(10) -0.0008(8) 0.0099(8) -0.0040(8)
C00W 0.0317(10) 0.0287(10) 0.0306(9) 0.0060(8) 0.0116(8) 0.0040(8)
C00X 0.0308(10) 0.0310(10) 0.0279(9) 0.0007(8) 0.0077(8) -0.0004(8)
C00Y 0.0355(10) 0.0267(10) 0.0355(10) 0.0023(8) 0.0152(8) 0.0018(8)
C00Z 0.0318(10) 0.0275(10) 0.0299(9) -0.0015(8) 0.0069(8) -0.0002(8)
C010 0.0290(10) 0.0296(10) 0.0301(9) -0.0005(8) 0.0065(8) -0.0021(8)
C011 0.0365(10) 0.0289(10) 0.0282(9) 0.0046(8) 0.0126(8) 0.0044(8)
C012 0.0300(10) 0.0380(11) 0.0280(9) -0.0025(8) 0.0097(8) -0.0033(8)
C013 0.0343(10) 0.0313(11) 0.0342(10) -0.0022(8) 0.0103(9) -0.0002(8)
C014 0.0334(10) 0.0342(11) 0.0290(9) 0.0040(8) 0.0114(8) 0.0055(8)
C015 0.0360(10) 0.0295(10) 0.0305(10) -0.0028(8) 0.0095(8) -0.0004(8)
C016 0.0297(10) 0.0364(11) 0.0315(10) -0.0059(8) 0.0092(8) -0.0004(8)
C017 0.0359(11) 0.0323(11) 0.0313(10) 0.0015(8) 0.0149(8) -0.0010(8)
C018 0.0327(10) 0.0343(11) 0.0275(9) 0.0039(8) 0.0101(8) -0.0008(8)
C019 0.0373(11) 0.0361(11) 0.0241(9) -0.0005(8) 0.0076(8) -0.0061(9)
C01A 0.0333(10) 0.0315(11) 0.0315(10) 0.0040(8) 0.0082(8) 0.0006(8)
C01B 0.0321(10) 0.0356(11) 0.0277(9) -0.0003(8) 0.0066(8) -0.0047(8)
C01C 0.0290(10) 0.0260(10) 0.0391(11) 0.0008(8) 0.0133(8) 0.0001(8)
C01D 0.0387(11) 0.0292(10) 0.0290(9) 0.0006(8) 0.0102(8) 0.0041(8)
C01E 0.0357(10) 0.0257(10) 0.0369(10) -0.0025(8) 0.0150(9) -0.0035(8)
C01F 0.0392(11) 0.0278(10) 0.0353(10) -0.0013(8) 0.0093(9) -0.0055(9)
C01G 0.0295(10) 0.0341(11) 0.0299(10) -0.0056(8) 0.0072(8) 0.0008(8)
C01H 0.0360(11) 0.0366(12) 0.0298(10) -0.0023(9) 0.0103(8) -0.0003(9)
C01I 0.0364(11) 0.0273(10) 0.0367(10) -0.0028(8) 0.0144(8) -0.0048(8)
C01J 0.0368(11) 0.0297(10) 0.0350(10) -0.0006(8) 0.0127(9) 0.0049(8)
C01K 0.0405(11) 0.0387(12) 0.0272(10) 0.0038(8) 0.0121(8) 0.0107(9)
C01L 0.0376(11) 0.0309(11) 0.0293(10) -0.0009(8) 0.0062(8) -0.0016(9)
C01M 0.0391(11) 0.0324(11) 0.0296(10) -0.0047(8) 0.0106(8) -0.0053(9)
C01N 0.0375(11) 0.0276(10) 0.0339(10) 0.0038(8) 0.0139(8) 0.0020(8)
C01O 0.0344(10) 0.0334(11) 0.0309(10) 0.0022(8) 0.0063(8) 0.0013(9)
C01P 0.0279(10) 0.0378(11) 0.0327(10) 0.0025(8) 0.0058(8) -0.0002(8)
C01Q 0.0339(11) 0.0349(11) 0.0349(10) -0.0017(9) 0.0093(8) 0.0015(9)
C01R 0.0382(11) 0.0293(10) 0.0304(10) 0.0031(8) 0.0056(8) -0.0035(8)
C01S 0.0438(12) 0.0296(10) 0.0335(10) -0.0006(8) 0.0150(9) -0.0014(9)
C01T 0.0452(12) 0.0362(12) 0.0322(10) 0.0006(9) 0.0166(9) -0.0074(9)
C01U 0.0304(10) 0.0452(13) 0.0344(10) -0.0028(9) 0.0113(8) 0.0055(9)
C01V 0.0375(11) 0.0452(13) 0.0421(12) 0.0107(10) 0.0199(9) 0.0034(10)
C01W 0.0360(11) 0.0288(10) 0.0455(12) -0.0027(9) 0.0166(9) -0.0023(9)
C01X 0.0458(13) 0.0299(11) 0.0421(12) 0.0017(9) 0.0133(10) 0.0043(9)
C01Y 0.0364(11) 0.0340(11) 0.0390(11) -0.0095(9) 0.0157(9) -0.0073(9)
C01Z 0.0332(11) 0.0319(11) 0.0400(11) 0.0013(9) 0.0098(9) 0.0003(9)
C020 0.0496(13) 0.0347(12) 0.0440(12) -0.0052(9) 0.0267(10) -0.0055(10)
F021 0.253(4) 0.187(3) 0.150(3) -0.092(2) 0.156(3) -0.178(3)
C022 0.0427(12) 0.0334(11) 0.0469(12) -0.0117(9) 0.0197(10) -0.0095(9)
C023 0.0436(12) 0.0249(10) 0.0524(13) 0.0000(9) 0.0251(10) 0.0006(9)
C024 0.0364(11) 0.0415(13) 0.0486(13) -0.0004(10) 0.0207(10) -0.0040(10)
C025 0.0570(15) 0.0471(14) 0.0368(11) 0.0069(10) 0.0200(11) 0.0215(12)
C026 0.0521(14) 0.0375(13) 0.0440(12) -0.0034(10) 0.0255(11) -0.0038(10)
C027 0.0540(14) 0.0495(14) 0.0421(12) -0.0015(11) 0.0282(11) 0.0013(12)
C028 0.0546(15) 0.0384(13) 0.0564(14) -0.0034(11) 0.0315(12) -0.0125(11)
C029 0.0531(15) 0.0624(18) 0.0555(15) 0.0107(13) 0.0323(13) -0.0033(13)
C02A 0.0586(17) 0.087(2) 0.0467(14) 0.0133(14) 0.0331(13) 0.0101(16)

loop_
_atom_type_symbol
_atom_type_description
_atom_type_scat_dispersion_real
_atom_type_scat_dispersion_imag
_atom_type_scat_source
C C 0.0181 0.0091 'International Tables Vol C Tables 4.2.6.8 and 6.1.1.4'
H H 0.0000 0.0000 'International Tables Vol C Tables 4.2.6.8 and 6.1.1.4'
F F 0.0727 0.0534 'International Tables Vol C Tables 4.2.6.8 and 6.1.1.4'
N N 0.0311 0.0180 'International Tables Vol C Tables 4.2.6.8 and 6.1.1.4'
O O 0.0492 0.0322 'International Tables Vol C Tables 4.2.6.8 and 6.1.1.4'

loop_
_geom_angle_atom_site_label_1
_geom_angle_atom_site_label_2
_geom_angle_atom_site_label_3
_geom_angle
_geom_angle_site_symmetry_1
_geom_angle_site_symmetry_3
_geom_angle_publ_flag
C01C O003 C024 117.57(18) . . ?
C01Y O004 C02A 118.0(2) . . ?
N007 N005 C00U 114.95(17) . . ?
N00E N005 N007 128.47(17) . . ?
N00E N005 C00U 116.57(16) . . ?
N008 N006 C00Q 114.18(16) . . ?
N009 N006 N008 131.30(17) . . ?
N009 N006 C00Q 114.48(16) . . ?
N005 N007 C00T 116.11(17) . . ?
N006 N008 C00L 117.35(16) . . ?
N006 N009 C00K 118.05(17) . . ?
C00L N00A C00O 121.78(17) . . ?
C00T N00D C019 121.75(18) . . ?
N005 N00E C011 116.82(17) . . ?
C00M C00K N009 119.15(18) . . ?
C00V C00K N009 119.82(18) . . ?
C00V C00K C00M 120.11(18) . . ?
N008 C00L C00S 113.61(17) . . ?
N00A C00L N008 126.10(18) . . ?
N00A C00L C00S 119.94(18) . . ?
C00K C00M C00Y 122.66(18) . . ?
C00R C00M C00K 118.38(18) . . ?
C00R C00M C00Y 118.92(18) . . ?
C00R C00N C013 119.25(19) . . ?
C00R C00N C015 119.66(19) . . ?
C015 C00N C013 121.09(19) . . ?
C00P C00O N00A 120.29(18) . . ?
C010 C00O N00A 119.19(19) . . ?
C010 C00O C00P 120.00(19) . . ?
C00O C00P C01E 122.72(19) . . ?
C00Z C00P C00O 118.36(19) . . ?
C00Z C00P C01E 118.92(19) . . ?
C00X C00Q N006 120.40(18) . . ?
C00X C00Q C018 120.94(19) . . ?
C018 C00Q N006 118.62(17) . . ?
C00M C00R C00N 121.42(19) . . ?
C00M C00R H00R 119.3 . . ?
C00N C00R H00R 119.3 . . ?
C016 C00S C00L 120.16(19) . . ?
C01Z C00S C00L 120.47(19) . . ?
C01Z C00S C016 119.4(2) . . ?
N007 C00T C00W 115.90(18) . . ?
N00D C00T N007 125.94(19) . . ?
N00D C00T C00W 117.87(18) . . ?
C01I C00U N005 118.69(18) . . ?
C01S C00U N005 120.61(19) . . ?
C01S C00U C01I 120.5(2) . . ?
C00K C00V H00V 119.6 . . ?
C015 C00V C00K 120.9(2) . . ?
C015 C00V H00V 119.6 . . ?
C020 C00W C00T 121.90(19) . . ?
C020 C00W C026 119.4(2) . . ?
C026 C00W C00T 118.7(2) . . ?
C00Q C00X H00X 120.2 . . ?
C00Q C00X C017 119.50(19) . . ?
C017 C00X H00X 120.2 . . ?
C00M C00Y H00A 109.0 . . ?
C00M C00Y H00B 109.0 . . ?
C00M C00Y C01E 112.92(17) . . ?
H00A C00Y H00B 107.8 . . ?
C01E C00Y H00A 109.0 . . ?
C01E C00Y H00B 109.0 . . ?
C00P C00Z H00Z 119.1 . . ?
C00P C00Z C01G 121.8(2) . . ?
C01G C00Z H00Z 119.1 . . ?
C00O C010 H010 119.6 . . ?
C012 C010 C00O 120.7(2) . . ?
C012 C010 H010 119.6 . . ?
C01D C011 N00E 119.84(19) . . ?
C01D C011 C01N 120.44(19) . . ?
C01N C011 N00E 119.32(19) . . ?
C010 C012 H012 120.1 . . ?
C010 C012 C01G 119.73(19) . . ?
C01G C012 H012 120.1 . . ?
N00I C013 C00N 179.2(2) . . ?
C01A C014 C01Q 120.1(2) . . ?
C01J C014 C01A 120.6(2) . . ?
C01J C014 C01Q 119.2(2) . . ?
C00N C015 H015 120.3 . . ?
C00V C015 C00N 119.5(2) . . ?
C00V C015 H015 120.3 . . ?
C00S C016 H016 119.8 . . ?
C01U C016 C00S 120.4(2) . . ?
C01U C016 H016 119.8 . . ?
C00X C017 H017 120.1 . . ?
C00X C017 C01C 119.78(19) . . ?
C01C C017 H017 120.1 . . ?
C00Q C018 H018 120.2 . . ?
C01P C018 C00Q 119.59(19) . . ?
C01P C018 H018 120.2 . . ?
N00D C019 C01M 119.5(2) . . ?
N00D C019 C01R 119.8(2) . . ?
C01R C019 C01M 120.2(2) . . ?
C014 C01A H01C 120.6 . . ?
C01D C01A C014 118.9(2) . . ?
C01D C01A H01C 120.6 . . ?
C01F C01B C01L 119.9(2) . . ?
C01F C01B C01O 120.0(2) . . ?
C01O C01B C01L 120.1(2) . . ?
O003 C01C C017 124.83(19) . . ?
O003 C01C C01P 114.96(19) . . ?
C017 C01C C01P 120.21(19) . . ?
C011 C01D H01D 119.5 . . ?
C01A C01D C011 120.9(2) . . ?
C01A C01D H01D 119.5 . . ?
C00P C01E C00Y 113.71(17) . . ?
C00P C01E H01A 108.8 . . ?
C00P C01E H01B 108.8 . . ?
C00Y C01E H01A 108.8 . . ?
C00Y C01E H01B 108.8 . . ?
H01A C01E H01B 107.7 . . ?
C01B C01F H01F 119.3 . . ?
C01M C01F C01B 121.5(2) . . ?
C01M C01F H01F 119.3 . . ?
C00Z C01G C012 119.39(19) . . ?
C00Z C01G C01H 119.5(2) . . ?
C012 C01G C01H 121.0(2) . . ?
N00J C01H C01G 178.4(3) . . ?
C00U C01I H01I 120.2 . . ?
C01W C01I C00U 119.5(2) . . ?
C01W C01I H01I 120.2 . . ?
C014 C01J H01J 119.3 . . ?
C014 C01J C01N 121.5(2) . . ?
C01N C01J H01J 119.3 . . ?
C01U C01K C01X 119.8(2) . . ?
C01U C01K C025 121.5(2) . . ?
C01X C01K C025 118.6(2) . . ?
N00G C01L C01B 179.0(3) . . ?
C019 C01M C022 121.5(2) . . ?
C01F C01M C019 118.1(2) . . ?
C01F C01M C022 120.4(2) . . ?
C011 C01N C023 123.2(2) . . ?
C01J C01N C011 117.7(2) . . ?
C01J C01N C023 119.1(2) . . ?
C01B C01O H01O 120.3 . . ?
C01R C01O C01B 119.4(2) . . ?
C01R C01O H01O 120.3 . . ?
C018 C01P C01C 119.97(19) . . ?
C018 C01P H01P 120.0 . . ?
C01C C01P H01P 120.0 . . ?
N00H C01Q C014 178.1(3) . . ?
C019 C01R H01R 119.6 . . ?
C01O C01R C019 120.8(2) . . ?
C01O C01R H01R 119.6 . . ?
C00U C01S H01S 120.1 . . ?
C00U C01S C01T 119.7(2) . . ?
C01T C01S H01S 120.1 . . ?
C01S C01T H01T 120.2 . . ?
C01S C01T C01Y 119.6(2) . . ?
C01Y C01T H01T 120.2 . . ?
C016 C01U C01K 120.0(2) . . ?
C016 C01U H01U 120.0 . . ?
C01K C01U H01U 120.0 . . ?
C027 C01V C029 118.1(2) . . ?
C028 C01V C027 120.5(2) . . ?
C028 C01V C029 121.4(2) . . ?
C01I C01W H01W 119.7 . . ?
C01I C01W C01Y 120.7(2) . . ?
C01Y C01W H01W 119.7 . . ?
C01K C01X H01X 119.9 . . ?
C01Z C01X C01K 120.2(2) . . ?
C01Z C01X H01X 119.9 . . ?
O004 C01Y C01T 125.2(2) . . ?
O004 C01Y C01W 114.8(2) . . ?
C01W C01Y C01T 119.9(2) . . ?
C00S C01Z H01Z 120.0 . . ?
C01X C01Z C00S 120.1(2) . . ?
C01X C01Z H01Z 120.0 . . ?
C00W C020 H020 119.8 . . ?
C00W C020 C028 120.5(2) . . ?
C028 C020 H020 119.8 . . ?
C01M C022 H02D 108.7 . . ?
C01M C022 H02E 108.7 . . ?
C01M C022 C023 114.33(19) . . ?
H02D C022 H02E 107.6 . . ?
C023 C022 H02D 108.7 . . ?
C023 C022 H02E 108.7 . . ?
C01N C023 C022 114.36(19) . . ?
C01N C023 H02F 108.7 . . ?
C01N C023 H02G 108.7 . . ?
C022 C023 H02F 108.7 . . ?
C022 C023 H02G 108.7 . . ?
H02F C023 H02G 107.6 . . ?
O003 C024 H02A 109.5 . . ?
O003 C024 H02B 109.5 . . ?
O003 C024 H02C 109.5 . . ?
H02A C024 H02B 109.5 . . ?
H02A C024 H02C 109.5 . . ?
H02B C024 H02C 109.5 . . ?
F001 C025 C01K 112.4(2) . . ?
F002 C025 F001 106.7(2) . . ?
F002 C025 F00B 106.9(2) . . ?
F002 C025 C01K 113.3(2) . . ?
F00B C025 F001 105.6(2) . . ?
F00B C025 C01K 111.4(2) . . ?
C00W C026 H026 119.9 . . ?
C027 C026 C00W 120.2(2) . . ?
C027 C026 H026 119.9 . . ?
C01V C027 H027 120.1 . . ?
C026 C027 C01V 119.8(2) . . ?
C026 C027 H027 120.1 . . ?
C01V C028 C020 119.7(2) . . ?
C01V C028 H028 120.2 . . ?
C020 C028 H028 120.2 . . ?
F00C C029 C01V 113.3(2) . . ?
F00F C029 F00C 102.1(2) . . ?
F00F C029 C01V 111.8(2) . . ?
F021 C029 F00C 106.0(3) . . ?
F021 C029 F00F 108.9(3) . . ?
F021 C029 C01V 113.9(2) . . ?
O004 C02A H02H 109.5 . . ?
O004 C02A H02I 109.5 . . ?
O004 C02A H02J 109.5 . . ?
H02H C02A H02I 109.5 . . ?
H02H C02A H02J 109.5 . . ?
H02I C02A H02J 109.5 . . ?

loop_
_geom_bond_atom_site_label_1
_geom_bond_atom_site_label_2
_geom_bond_distance
_geom_bond_site_symmetry_2
_geom_bond_publ_flag
F001 C025 1.347(3) . ?
F002 C025 1.324(3) . ?
O003 C01C 1.364(3) . ?
O003 C024 1.421(3) . ?
O004 C01Y 1.363(3) . ?
O004 C02A 1.407(3) . ?
N005 N007 1.326(2) . ?
N005 N00E 1.293(2) . ?
N005 C00U 1.449(3) . ?
N006 N008 1.312(2) . ?
N006 N009 1.304(2) . ?
N006 C00Q 1.445(3) . ?
N007 C00T 1.393(3) . ?
N008 C00L 1.406(3) . ?
N009 C00K 1.420(3) . ?
N00A C00L 1.284(3) . ?
N00A C00O 1.408(3) . ?
F00B C025 1.338(3) . ?
F00C C029 1.342(4) . ?
N00D C00T 1.287(3) . ?
N00D C019 1.401(3) . ?
N00E C011 1.418(3) . ?
F00F C029 1.323(4) . ?
N00G C01L 1.147(3) . ?
N00H C01Q 1.143(3) . ?
N00I C013 1.147(3) . ?
N00J C01H 1.145(3) . ?
C00K C00M 1.402(3) . ?
C00K C00V 1.401(3) . ?
C00L C00S 1.484(3) . ?
C00M C00R 1.391(3) . ?
C00M C00Y 1.503(3) . ?
C00N C00R 1.395(3) . ?
C00N C013 1.435(3) . ?
C00N C015 1.398(3) . ?
C00O C00P 1.407(3) . ?
C00O C010 1.402(3) . ?
C00P C00Z 1.385(3) . ?
C00P C01E 1.504(3) . ?
C00Q C00X 1.384(3) . ?
C00Q C018 1.388(3) . ?
C00R H00R 0.9300 . ?
C00S C016 1.395(3) . ?
C00S C01Z 1.393(3) . ?
C00T C00W 1.482(3) . ?
C00U C01I 1.394(3) . ?
C00U C01S 1.384(3) . ?
C00V H00V 0.9300 . ?
C00V C015 1.377(3) . ?
C00W C020 1.380(3) . ?
C00W C026 1.394(3) . ?
C00X H00X 0.9300 . ?
C00X C017 1.387(3) . ?
C00Y H00A 0.9700 . ?
C00Y H00B 0.9700 . ?
C00Y C01E 1.555(3) . ?
C00Z H00Z 0.9300 . ?
C00Z C01G 1.396(3) . ?
C010 H010 0.9300 . ?
C010 C012 1.380(3) . ?
C011 C01D 1.404(3) . ?
C011 C01N 1.406(3) . ?
C012 H012 0.9300 . ?
C012 C01G 1.396(3) . ?
C014 C01A 1.395(3) . ?
C014 C01J 1.386(3) . ?
C014 C01Q 1.445(3) . ?
C015 H015 0.9300 . ?
C016 H016 0.9300 . ?
C016 C01U 1.382(3) . ?
C017 H017 0.9300 . ?
C017 C01C 1.389(3) . ?
C018 H018 0.9300 . ?
C018 C01P 1.377(3) . ?
C019 C01M 1.406(3) . ?
C019 C01R 1.401(3) . ?
C01A H01C 0.9300 . ?
C01A C01D 1.376(3) . ?
C01B C01F 1.390(3) . ?
C01B C01L 1.439(3) . ?
C01B C01O 1.393(3) . ?
C01C C01P 1.393(3) . ?
C01D H01D 0.9300 . ?
C01E H01A 0.9700 . ?
C01E H01B 0.9700 . ?
C01F H01F 0.9300 . ?
C01F C01M 1.390(3) . ?
C01G C01H 1.440(3) . ?
C01I H01I 0.9300 . ?
C01I C01W 1.370(3) . ?
C01J H01J 0.9300 . ?
C01J C01N 1.394(3) . ?
C01K C01U 1.386(3) . ?
C01K C01X 1.392(3) . ?
C01K C025 1.491(3) . ?
C01M C022 1.505(3) . ?
C01N C023 1.510(3) . ?
C01O H01O 0.9300 . ?
C01O C01R 1.377(3) . ?
C01P H01P 0.9300 . ?
C01R H01R 0.9300 . ?
C01S H01S 0.9300 . ?
C01S C01T 1.390(3) . ?
C01T H01T 0.9300 . ?
C01T C01Y 1.393(3) . ?
C01U H01U 0.9300 . ?
C01V C027 1.383(4) . ?
C01V C028 1.377(4) . ?
C01V C029 1.485(3) . ?
C01W H01W 0.9300 . ?
C01W C01Y 1.387(3) . ?
C01X H01X 0.9300 . ?
C01X C01Z 1.385(3) . ?
C01Z H01Z 0.9300 . ?
C020 H020 0.9300 . ?
C020 C028 1.382(3) . ?
F021 C029 1.292(4) . ?
C022 H02D 0.9700 . ?
C022 H02E 0.9700 . ?
C022 C023 1.547(4) . ?
C023 H02F 0.9700 . ?
C023 H02G 0.9700 . ?
C024 H02A 0.9600 . ?
C024 H02B 0.9600 . ?
C024 H02C 0.9600 . ?
C026 H026 0.9300 . ?
C026 C027 1.375(3) . ?
C027 H027 0.9300 . ?
C028 H028 0.9300 . ?
C02A H02H 0.9600 . ?
C02A H02I 0.9600 . ?
C02A H02J 0.9600 . ?
